data_1546730
loop_
_publ_author_name
'Partl, Gabriel'
'Laus, Gerhard'
'Gelbrich, Thomas'
'Wurst, Klaus'
'Huppertz, Hubert'
'Schottenberger, Herwig'

_publ_section_title
;
 3-(1<i>H</i>,1<i>H</i>,2<i>H</i>,2<i>H</i>-Perfluorooctyl)-1-vinyl-4-imidazoline-2-thione
;
_journal_coeditor_code SJ4108
_journal_issue 5
_journal_name_full IUCrData
_journal_page_first x170648
_journal_paper_doi 10.1107/S2414314617006484
_journal_volume 2
_journal_year 2017
_chemical_formula_iupac 'C13 H9 F13 N2 S'
_chemical_formula_moiety 'C13 H9 F13 N2 S'
_chemical_formula_sum 'C13 H9 F13 N2 S'
_chemical_formula_weight 472.28
_chemical_name_systematic 3-(1<i>H</i>,1<i>H</i>,2<i>H</i>,2<i>H</i>-Perfluorooctyl)-1-vinyl-4-imidazoline-2-thione
_space_group_crystal_system triclinic
_space_group_IT_number 2
_space_group_name_Hall '-P 1'
_space_group_name_H-M_alt 'P -1'
_symmetry_space_group_name_Hall '-P 1'
_symmetry_space_group_name_H-M 'P -1'
_atom_sites_solution_hydrogens geom
_atom_sites_solution_primary direct
_atom_sites_solution_secondary difmap
_audit_creation_method SHELXL-2014/6
_cell_angle_alpha 85.076(5)
_cell_angle_beta 83.431(5)
_cell_angle_gamma 88.720(5)
_cell_formula_units_Z 4
_cell_length_a 7.4250(10)
_cell_length_b 9.952(2)
_cell_length_c 24.359(4)
_cell_measurement_reflns_used 9960
_cell_measurement_temperature 193(2)
_cell_measurement_theta_max 25.0
_cell_measurement_theta_min 2.3
_cell_volume 1781.4(5)
_computing_cell_refinement
;
SAINT (Bruker 2014)
;
_computing_data_collection
;
APEX2 (Bruker 2014)
;
_computing_data_reduction
;
SAINT (Bruker 2014)
;
_computing_molecular_graphics
;
XP in SHELXTL (Sheldrick, 2008) and
Mercury (Macrae <i>et al.</i>,  2008)
;
_computing_publication_material
;
Mercury (Macrae <i>et al.</i>,  2008)
;
_computing_structure_refinement
;
<i>SHELXL2014/6</i> (Sheldrick, 2015)
;
_computing_structure_solution
;
SHELXTL (Sheldrick, 2008)
;
_diffrn_ambient_temperature 193(2)
_diffrn_detector_area_resol_mean 10.4
_diffrn_measured_fraction_theta_full 0.990
_diffrn_measured_fraction_theta_max 0.994
_diffrn_measurement_device_type 'Bruker D8 QUEST PHOTON 100'
_diffrn_measurement_method '\f and \w scans'
_diffrn_radiation_monochromator 'multi layered optics'
_diffrn_radiation_type MoK\a
_diffrn_radiation_wavelength 0.71073
_diffrn_reflns_av_R_equivalents 0.0428
_diffrn_reflns_limit_h_max 8
_diffrn_reflns_limit_h_min -8
_diffrn_reflns_limit_k_max 11
_diffrn_reflns_limit_k_min -11
_diffrn_reflns_limit_l_max 29
_diffrn_reflns_limit_l_min -29
_diffrn_reflns_number 44091
_diffrn_reflns_theta_full 25.242
_diffrn_reflns_theta_max 25.206
_diffrn_reflns_theta_min 2.154
_exptl_absorpt_coefficient_mu 0.313
_exptl_absorpt_correction_T_max 0.490
_exptl_absorpt_correction_T_min 0.449
_exptl_absorpt_correction_type multi-scan
_exptl_absorpt_process_details
;
(SADABS; Krause <i>et al.</i>, 2015)
;
_exptl_crystal_colour colourless
_exptl_crystal_density_diffrn 1.761
_exptl_crystal_description plate
_exptl_crystal_F_000 936
_exptl_crystal_size_max 0.220
_exptl_crystal_size_mid 0.180
_exptl_crystal_size_min 0.040
_refine_diff_density_max 0.863
_refine_diff_density_min -0.635
_refine_ls_extinction_method none
_refine_ls_goodness_of_fit_ref 0.988
_refine_ls_hydrogen_treatment constr
_refine_ls_matrix_type full
_refine_ls_number_parameters 679
_refine_ls_number_reflns 6372
_refine_ls_number_restraints 1685
_refine_ls_restrained_S_all 1.723
_refine_ls_R_factor_all 0.0885
_refine_ls_R_factor_gt 0.0665
_refine_ls_shift/su_max 0.000
_refine_ls_shift/su_mean 0.000
_refine_ls_structure_factor_coef Fsqd
_refine_ls_weighting_details 'w=1/[\s^2^(Fo^2^)+(0.0762P)^2^+3.9492P] where P=(Fo^2^+2Fc^2^)/3'
_refine_ls_weighting_scheme calc
_refine_ls_wR_factor_gt 0.1609
_refine_ls_wR_factor_ref 0.1759
_reflns_number_gt 4851
_reflns_number_total 6372
_reflns_threshold_expression 'I > 2\s(I)'
_cod_data_source_file sj4108sup1.cif
_cod_data_source_block I
_cod_database_code 1546730
_shelx_space_group_comment
;
The symmetry employed for this shelxl refinement is uniquely defined
by the following loop, which should always be used as a source of
symmetry information in preference to the above space-group names.
They are only intended as comments.
;
_shelx_estimated_absorpt_t_min 0.934
_shelx_estimated_absorpt_t_max 0.988
_shelxl_version_number 2014/6

loop_
_space_group_symop_operation_xyz
'x, y, z'
'-x, -y, -z'

loop_
_atom_site_type_symbol
_atom_site_label
_atom_site_fract_x
_atom_site_fract_y
_atom_site_fract_z
_atom_site_U_iso_or_equiv
_atom_site_adp_type
_atom_site_calc_flag
_atom_site_occupancy
_atom_site_disorder_assembly
_atom_site_disorder_group
S S1 0.40414(12) 0.52354(9) 0.88826(5) 0.0443(3) Uani d 1 . .
N N1 0.7681(4) 0.5518(3) 0.89347(12) 0.0340(7) Uani d 1 . .
N N2 0.6520(4) 0.7057(3) 0.83893(13) 0.0370(7) Uani d 1 . .
C C1 0.6094(4) 0.5939(3) 0.87344(15) 0.0327(7) Uani d 1 . .
C C2 0.9074(5) 0.6388(4) 0.87116(17) 0.0441(9) Uani d 1 . .
H H2 1.0305 0.6323 0.8783 0.053 Uiso calc 1 . .
C C3 0.8345(5) 0.7331(4) 0.83786(18) 0.0462(10) Uani d 1 . .
H H3 0.8969 0.8063 0.8170 0.055 Uiso calc 1 . .
C C4 0.7800(5) 0.4409(4) 0.93323(15) 0.0394(8) Uani d 1 . .
H H4 0.6720 0.3928 0.9457 0.047 Uiso calc 1 . .
C C5 0.9282(5) 0.3992(4) 0.95423(17) 0.0476(10) Uani d 1 . .
H H5A 1.0391 0.4446 0.9428 0.057 Uiso calc 1 . .
H H5B 0.9247 0.3235 0.9809 0.057 Uiso calc 1 . .
C C6 0.5221(5) 0.7852(4) 0.80941(15) 0.0408(9) Uani d 1 . .
H H6A 0.5709 0.8765 0.7983 0.049 Uiso calc 1 . .
H H6B 0.4082 0.7948 0.8343 0.049 Uiso calc 1 . .
C C7 0.4820(5) 0.7189(4) 0.75785(15) 0.0453(9) Uani d 1 . .
H H7A 0.5961 0.7096 0.7331 0.054 Uiso calc 1 . .
H H7B 0.4341 0.6274 0.7691 0.054 Uiso calc 1 . .
C C8 0.3448(4) 0.8008(3) 0.72632(13) 0.0406(8) Uani d 1 . .
F F8A 0.1985(3) 0.8280(3) 0.76251(10) 0.0623(7) Uani d 1 . .
F F8B 0.4136(4) 0.9224(2) 0.70743(11) 0.0669(7) Uani d 1 . .
C C9 0.2799(5) 0.7328(3) 0.67842(13) 0.0449(9) Uani d 1 . .
F F9A 0.2100(5) 0.6147(3) 0.69848(12) 0.0874(10) Uani d 1 . .
F F9B 0.4259(4) 0.7087(3) 0.64324(12) 0.0849(10) Uani d 1 . .
C C10 0.1424(5) 0.8101(4) 0.64541(14) 0.0553(11) Uani d 1 . .
F F10A 0.0164(6) 0.8699(5) 0.67659(17) 0.0861(16) Uani d 0.7 A 1
F F10B 0.2389(7) 0.9168(4) 0.6158(2) 0.0916(17) Uani d 0.7 A 1
C C11 0.0614(8) 0.7358(6) 0.6021(2) 0.053(3) Uani d 0.7 A 1
F F11A 0.1752(8) 0.6416(6) 0.5817(2) 0.0975(19) Uani d 0.7 A 1
F F11B -0.0764(8) 0.6655(5) 0.6313(2) 0.111(2) Uani d 0.7 A 1
C C12 -0.0167(8) 0.8189(5) 0.5552(2) 0.070(2) Uani d 0.7 A 1
F F12A -0.0968(7) 0.9311(4) 0.57322(19) 0.0761(14) Uani d 0.7 A 1
F F12B 0.1245(7) 0.8610(6) 0.51811(19) 0.1042(17) Uani d 0.7 A 1
C C13 -0.1448(7) 0.7494(6) 0.5229(2) 0.056(3) Uani d 0.7 A 1
F F13A -0.0747(10) 0.6335(5) 0.5060(3) 0.092(2) Uani d 0.7 A 1
F F13B -0.3064(7) 0.7206(7) 0.5497(2) 0.121(2) Uani d 0.7 A 1
F F13C -0.1745(9) 0.8273(5) 0.47815(19) 0.1055(17) Uani d 0.7 A 1
F F10E 0.1515(15) 0.9404(7) 0.6429(5) 0.075(3) Uiso d 0.3 A 2
F F10F -0.0086(12) 0.7804(11) 0.6841(4) 0.077(3) Uiso d 0.3 A 2
C C11A 0.0840(11) 0.7482(11) 0.5963(3) 0.061(9) Uiso d 0.3 A 2
F F11E 0.2058(11) 0.7957(8) 0.5557(3) 0.061(2) Uiso d 0.3 A 2
F F11F 0.1012(18) 0.6148(10) 0.6003(6) 0.071(4) Uiso d 0.3 A 2
C C12A -0.1085(10) 0.7732(12) 0.5828(4) 0.059(4) Uiso d 0.3 A 2
F F12E -0.170(2) 0.8957(10) 0.5935(6) 0.102(6) Uiso d 0.3 A 2
F F12F -0.2213(18) 0.6889(10) 0.6146(5) 0.104(4) Uiso d 0.3 A 2
C C13A -0.1427(17) 0.7621(17) 0.5233(4) 0.19(3) Uiso d 0.3 A 2
F F13G -0.0388(17) 0.8340(14) 0.4839(6) 0.107(4) Uiso d 0.3 A 2
F F13H -0.3131(15) 0.7907(16) 0.5150(7) 0.124(5) Uiso d 0.3 A 2
F F13I -0.114(3) 0.6331(14) 0.5142(13) 0.148(12) Uiso d 0.3 A 2
S S1' 1.14881(11) -0.08928(10) 0.93033(4) 0.0420(3) Uani d 1 . .
N N1' 1.5143(3) -0.0605(3) 0.93303(11) 0.0304(6) Uani d 1 . .
N N2' 1.3884(4) 0.1043(3) 0.88608(12) 0.0320(6) Uani d 1 . .
C C1' 1.3513(4) -0.0151(3) 0.91672(14) 0.0302(7) Uani d 1 . .
C C2' 1.6495(4) 0.0316(4) 0.91273(15) 0.0380(8) Uani d 1 . .
H H2' 1.7741 0.0238 0.9182 0.046 Uiso calc 1 . .
C C3' 1.5710(5) 0.1328(4) 0.88420(16) 0.0396(8) Uani d 1 . .
H H3' 1.6299 0.2106 0.8658 0.048 Uiso calc 1 . .
C C4' 1.5358(4) -0.1827(3) 0.96593(14) 0.0338(8) Uani d 1 . .
H H4' 1.4367 -0.2430 0.9717 0.041 Uiso calc 1 . .
C C5' 1.6825(5) -0.2188(4) 0.98903(16) 0.0414(9) Uani d 1 . .
H H5'1 1.7843 -0.1611 0.9842 0.050 Uiso calc 1 . .
H H5'2 1.6869 -0.3027 1.0106 0.050 Uiso calc 1 . .
C C6' 1.2529(5) 0.1929(3) 0.86435(14) 0.0365(8) Uani d 1 . .
H H6'1 1.3028 0.2848 0.8562 0.044 Uiso calc 1 . .
H H6'2 1.1469 0.1976 0.8928 0.044 Uiso calc 1 . .
C C7' 1.1912(5) 0.1455(3) 0.81163(14) 0.0385(8) Uani d 1 . .
H H7'1 1.2986 0.1317 0.7845 0.046 Uiso calc 1 . .
H H7'2 1.1295 0.0579 0.8205 0.046 Uiso calc 1 . .
C C8' 1.0628(4) 0.2470(3) 0.78577(12) 0.0365(8) Uani d 1 . .
F F8C 0.9324(3) 0.2841(2) 0.82534(9) 0.0545(6) Uani d 1 . .
F F8D 1.1538(3) 0.3607(2) 0.76671(10) 0.0587(7) Uani d 1 . .
C C9' 0.9688(4) 0.1972(3) 0.73893(12) 0.0379(8) Uani d 1 . .
F F9C 0.8781(4) 0.0847(2) 0.75896(11) 0.0676(8) Uani d 1 . .
F F9D 1.0966(3) 0.1600(3) 0.69965(10) 0.0686(8) Uani d 1 . .
C C10' 0.8368(5) 0.2946(4) 0.71214(14) 0.0537(11) Uani d 1 . .
F F10C 0.6801(6) 0.2835(7) 0.75193(19) 0.0753(17) Uani d 0.57 B 1
F F10D 0.8782(11) 0.4206(5) 0.7110(4) 0.096(3) Uani d 0.57 B 1
C C11' 0.7630(9) 0.2554(8) 0.6605(2) 0.044(3) Uani d 0.57 B 1
F F11C 0.7459(16) 0.1231(8) 0.6598(7) 0.091(3) Uani d 0.57 B 1
F F11D 0.8918(6) 0.2935(8) 0.6201(2) 0.102(2) Uani d 0.57 B 1
C C12' 0.5851(8) 0.3183(7) 0.6460(2) 0.053(2) Uani d 0.57 B 1
F F12C 0.4525(7) 0.2527(9) 0.6777(3) 0.128(3) Uani d 0.57 B 1
F F12D 0.5822(18) 0.4423(8) 0.6606(6) 0.154(7) Uani d 0.57 B 1
C C13' 0.5365(10) 0.3114(10) 0.5882(3) 0.120(6) Uani d 0.57 B 1
F F13D 0.5385(15) 0.1849(7) 0.5766(5) 0.163(9) Uani d 0.57 B 1
F F13E 0.6497(11) 0.3793(11) 0.5506(3) 0.159(4) Uani d 0.57 B 1
F F13F 0.3713(9) 0.3592(9) 0.5831(4) 0.105(2) Uani d 0.57 B 1
F F10G 0.9634(10) 0.3818(7) 0.6787(3) 0.082(3) Uani d 0.43 B 2
F F10H 0.7523(13) 0.3770(10) 0.7450(4) 0.103(4) Uani d 0.43 B 2
C C11B 0.7302(11) 0.2438(9) 0.6693(3) 0.056(5) Uani d 0.43 B 2
F F11G 0.5858(10) 0.1941(10) 0.7016(3) 0.106(3) Uani d 0.43 B 2
F F11H 0.8144(19) 0.1406(15) 0.6462(8) 0.089(5) Uani d 0.43 B 2
C C12B 0.6696(11) 0.3427(9) 0.6244(3) 0.068(4) Uani d 0.43 B 2
F F12G 0.8066(11) 0.3687(11) 0.5844(3) 0.117(3) Uani d 0.43 B 2
F F12H 0.6144(17) 0.4608(11) 0.6416(6) 0.091(4) Uani d 0.43 B 2
C C13B 0.5192(11) 0.3016(10) 0.5930(3) 0.074(6) Uani d 0.43 B 2
F F13J 0.567(2) 0.1878(12) 0.5705(6) 0.159(11) Uani d 0.43 B 2
F F13K 0.4823(18) 0.3900(11) 0.5520(4) 0.126(4) Uani d 0.43 B 2
F F13L 0.3649(11) 0.2818(18) 0.6255(4) 0.215(10) Uani d 0.43 B 2

loop_
_atom_site_aniso_label
_atom_site_aniso_U_11
_atom_site_aniso_U_22
_atom_site_aniso_U_33
_atom_site_aniso_U_12
_atom_site_aniso_U_13
_atom_site_aniso_U_23
S1 0.0262(5) 0.0372(5) 0.0702(7) -0.0085(4) -0.0110(4) 0.0010(4)
N1 0.0251(14) 0.0314(15) 0.0463(17) -0.0011(11) -0.0066(12) -0.0047(13)
N2 0.0303(15) 0.0325(16) 0.0481(18) -0.0015(12) -0.0055(13) -0.0010(13)
C1 0.0276(17) 0.0286(17) 0.043(2) -0.0019(13) -0.0062(14) -0.0072(15)
C2 0.0226(17) 0.046(2) 0.063(3) -0.0060(15) -0.0010(17) -0.0026(19)
C3 0.0284(18) 0.044(2) 0.063(3) -0.0086(16) 0.0035(17) 0.0045(19)
C4 0.0344(19) 0.038(2) 0.046(2) -0.0018(15) -0.0068(16) -0.0021(16)
C5 0.040(2) 0.050(2) 0.053(2) 0.0072(18) -0.0094(18) -0.0008(19)
C6 0.041(2) 0.0322(19) 0.050(2) 0.0037(15) -0.0080(17) -0.0012(16)
C7 0.047(2) 0.040(2) 0.048(2) 0.0122(17) -0.0056(18) -0.0048(17)
C8 0.042(2) 0.0345(19) 0.044(2) 0.0041(16) -0.0007(17) -0.0015(16)
F8A 0.0455(13) 0.0904(19) 0.0524(14) 0.0194(13) -0.0045(11) -0.0209(13)
F8B 0.0813(18) 0.0425(14) 0.0796(18) -0.0141(12) -0.0314(15) 0.0126(12)
C9 0.055(2) 0.035(2) 0.043(2) 0.0083(17) -0.0015(18) -0.0031(16)
F9A 0.148(3) 0.0412(14) 0.0799(19) -0.0284(16) -0.053(2) 0.0146(13)
F9B 0.0703(19) 0.120(3) 0.0662(18) 0.0339(18) -0.0012(15) -0.0359(17)
C10 0.064(3) 0.047(2) 0.058(3) 0.006(2) -0.016(2) -0.007(2)
F10A 0.099(3) 0.091(3) 0.082(3) 0.064(3) -0.049(3) -0.051(3)
F10B 0.122(4) 0.061(3) 0.096(4) -0.036(3) -0.058(3) 0.037(2)
C11 0.079(6) 0.033(4) 0.048(4) 0.007(3) -0.012(3) -0.005(3)
F11A 0.126(5) 0.089(4) 0.091(4) 0.053(4) -0.047(4) -0.054(3)
F11B 0.149(5) 0.107(4) 0.081(3) -0.065(4) -0.041(3) 0.030(3)
C12 0.095(6) 0.060(4) 0.059(4) 0.000(4) -0.022(4) -0.001(3)
F12A 0.102(4) 0.059(2) 0.075(3) 0.033(3) -0.041(3) -0.015(2)
F12B 0.102(4) 0.127(4) 0.080(3) -0.033(3) -0.013(3) 0.022(3)
C13 0.064(5) 0.063(5) 0.046(4) 0.008(3) -0.025(3) -0.010(3)
F13A 0.116(5) 0.085(4) 0.089(4) 0.007(3) -0.042(3) -0.044(3)
F13B 0.086(4) 0.164(6) 0.112(5) -0.026(4) -0.003(3) -0.006(4)
F13C 0.133(5) 0.100(4) 0.087(4) -0.020(3) -0.039(3) 0.013(3)
S1' 0.0220(4) 0.0404(5) 0.0627(6) -0.0056(4) -0.0066(4) 0.0047(4)
N1' 0.0218(13) 0.0340(15) 0.0357(16) -0.0020(11) -0.0032(11) -0.0049(12)
N2' 0.0275(14) 0.0293(15) 0.0398(16) -0.0032(11) -0.0055(12) -0.0034(12)
C1' 0.0248(16) 0.0299(17) 0.0370(19) -0.0010(13) -0.0055(14) -0.0071(14)
C2' 0.0228(17) 0.042(2) 0.050(2) -0.0082(15) -0.0018(15) -0.0045(17)
C3' 0.0302(18) 0.036(2) 0.052(2) -0.0099(15) -0.0017(16) -0.0023(17)
C4' 0.0279(17) 0.0335(18) 0.040(2) -0.0002(14) -0.0042(15) -0.0028(15)
C5' 0.0353(19) 0.043(2) 0.047(2) 0.0026(16) -0.0072(16) -0.0031(17)
C6' 0.0377(19) 0.0275(17) 0.045(2) 0.0031(14) -0.0091(16) -0.0043(15)
C7' 0.041(2) 0.0318(19) 0.043(2) 0.0041(15) -0.0080(16) -0.0044(15)
C8' 0.0368(19) 0.0301(18) 0.041(2) -0.0023(15) -0.0009(16) -0.0010(15)
F8C 0.0446(13) 0.0722(16) 0.0489(13) 0.0176(11) -0.0077(10) -0.0196(12)
F8D 0.0648(15) 0.0399(13) 0.0732(17) -0.0168(11) -0.0268(13) 0.0135(11)
C9' 0.0382(19) 0.0344(19) 0.040(2) -0.0004(15) -0.0008(16) -0.0021(15)
F9C 0.0842(19) 0.0488(14) 0.0737(17) -0.0302(13) -0.0348(15) 0.0141(12)
F9D 0.0536(15) 0.100(2) 0.0551(15) 0.0205(14) -0.0059(12) -0.0324(14)
C10' 0.061(3) 0.043(2) 0.060(3) 0.009(2) -0.021(2) -0.009(2)
F10C 0.054(3) 0.131(5) 0.041(3) 0.040(3) -0.006(2) -0.023(3)
F10D 0.142(8) 0.035(3) 0.129(8) 0.021(4) -0.090(6) -0.018(4)
C11' 0.042(5) 0.056(7) 0.035(5) 0.005(5) -0.006(4) -0.005(5)
F11C 0.111(9) 0.048(4) 0.131(9) 0.019(4) -0.072(7) -0.029(4)
F11D 0.048(3) 0.211(8) 0.040(3) -0.001(4) 0.001(2) 0.013(4)
C12' 0.041(5) 0.067(6) 0.053(5) 0.016(4) -0.009(4) -0.010(4)
F12C 0.036(3) 0.262(10) 0.082(4) -0.001(4) -0.007(3) 0.013(5)
F12D 0.239(13) 0.113(9) 0.140(11) 0.128(9) -0.136(9) -0.063(8)
C13' 0.109(11) 0.181(13) 0.078(10) 0.030(10) -0.070(8) 0.023(10)
F13D 0.202(15) 0.092(7) 0.238(17) 0.035(7) -0.185(14) -0.050(8)
F13E 0.143(7) 0.262(11) 0.070(4) 0.013(7) -0.046(5) 0.043(5)
F13F 0.086(5) 0.141(6) 0.101(6) 0.042(5) -0.057(4) -0.028(5)
F10G 0.100(6) 0.035(4) 0.121(7) -0.027(4) -0.074(5) 0.030(4)
F10H 0.124(9) 0.089(8) 0.116(9) 0.070(7) -0.075(7) -0.064(7)
C11B 0.055(8) 0.055(11) 0.060(9) -0.004(7) -0.012(7) -0.002(7)
F11G 0.075(5) 0.158(8) 0.085(5) -0.063(5) -0.026(4) 0.041(5)
F11H 0.087(9) 0.098(9) 0.102(9) 0.048(7) -0.058(7) -0.070(8)
C12B 0.064(9) 0.082(10) 0.055(8) 0.005(7) -0.004(7) 0.000(7)
F12G 0.090(6) 0.179(9) 0.076(5) -0.022(6) -0.016(5) 0.034(6)
F12H 0.132(8) 0.054(5) 0.102(9) 0.018(6) -0.085(6) -0.007(5)
C13B 0.065(11) 0.070(10) 0.090(15) -0.007(9) -0.012(10) -0.027(9)
F13J 0.137(14) 0.26(3) 0.102(11) 0.050(14) -0.040(9) -0.115(14)
F13K 0.130(10) 0.136(9) 0.117(9) -0.001(8) -0.071(8) 0.036(7)
F13L 0.062(6) 0.44(3) 0.131(10) -0.063(10) -0.036(6) 0.087(14)

loop_
_atom_type_symbol
_atom_type_description
_atom_type_scat_dispersion_real
_atom_type_scat_dispersion_imag
_atom_type_scat_source
C C 0.0033 0.0016 'International Tables Vol C Tables 4.2.6.8 and 6.1.1.4'
H H 0.0000 0.0000 'International Tables Vol C Tables 4.2.6.8 and 6.1.1.4'
N N 0.0061 0.0033 'International Tables Vol C Tables 4.2.6.8 and 6.1.1.4'
F F 0.0171 0.0103 'International Tables Vol C Tables 4.2.6.8 and 6.1.1.4'
S S 0.1246 0.1234 'International Tables Vol C Tables 4.2.6.8 and 6.1.1.4'

loop_
_geom_angle_atom_site_label_1
_geom_angle_atom_site_label_2
_geom_angle_atom_site_label_3
_geom_angle
C1 N1 C2 109.7(3)
C1 N1 C4 123.3(3)
C2 N1 C4 126.9(3)
C1 N2 C3 109.8(3)
C1 N2 C6 124.1(3)
C3 N2 C6 126.1(3)
N2 C1 N1 105.5(3)
N2 C1 S1 126.7(3)
N1 C1 S1 127.8(3)
C3 C2 N1 106.8(3)
C3 C2 H2 126.6
N1 C2 H2 126.6
C2 C3 N2 108.2(3)
C2 C3 H3 125.9
N2 C3 H3 125.9
C5 C4 N1 125.2(4)
C5 C4 H4 117.4
N1 C4 H4 117.4
C4 C5 H5A 120.0
C4 C5 H5B 120.0
H5A C5 H5B 120.0
N2 C6 C7 111.1(3)
N2 C6 H6A 109.4
C7 C6 H6A 109.4
N2 C6 H6B 109.4
C7 C6 H6B 109.4
H6A C6 H6B 108.0
C8 C7 C6 111.9(3)
C8 C7 H7A 109.2
C6 C7 H7A 109.2
C8 C7 H7B 109.2
C6 C7 H7B 109.2
H7A C7 H7B 107.9
F8B C8 F8A 104.9(3)
F8B C8 C7 109.9(3)
F8A C8 C7 108.6(3)
F8B C8 C9 109.5(3)
F8A C8 C9 108.5(3)
C7 C8 C9 115.0(3)
F9A C9 F9B 107.7(3)
F9A C9 C10 108.6(3)
F9B C9 C10 107.7(3)
F9A C9 C8 108.1(3)
F9B C9 C8 107.2(3)
C10 C9 C8 117.3(3)
F10A C10 F10B 103.6(4)
F10E C10 F10F 103.6(5)
F10E C10 C11A 117.7(7)
F10F C10 C11A 99.7(6)
F10A C10 C11 111.0(4)
F10B C10 C11 105.5(4)
F10E C10 C9 115.7(6)
F10A C10 C9 113.1(3)
F10B C10 C9 105.0(3)
F10F C10 C9 96.0(5)
C11A C10 C9 118.1(4)
C11 C10 C9 117.1(3)
F11A C11 F11B 104.6(5)
F11A C11 C12 110.0(5)
F11B C11 C12 107.1(5)
F11A C11 C10 111.7(4)
F11B C11 C10 104.1(4)
C12 C11 C10 118.1(4)
F12A C12 F12B 105.7(5)
F12A C12 C11 110.6(4)
F12B C12 C11 107.1(5)
F12A C12 C13 109.1(5)
F12B C12 C13 106.2(4)
C11 C12 C13 117.4(4)
F13C C13 F13B 106.1(4)
F13C C13 F13A 107.2(5)
F13B C13 F13A 106.3(5)
F13C C13 C12 109.5(5)
F13B C13 C12 115.6(5)
F13A C13 C12 111.6(5)
F11E C11A F11F 107.3(7)
F11E C11A C10 102.0(7)
F11F C11A C10 112.6(9)
F11E C11A C12A 112.4(7)
F11F C11A C12A 103.9(10)
C10 C11A C12A 118.4(7)
F12E C12A F12F 105.0(7)
F12E C12A C11A 112.6(10)
F12F C12A C11A 110.3(10)
F12E C12A C13A 104.1(12)
F12F C12A C13A 107.2(10)
C11A C12A C13A 116.8(7)
F13H C13A F13G 106.8(7)
F13H C13A F13I 106.8(7)
F13G C13A F13I 106.8(8)
F13H C13A C12A 112.5(12)
F13G C13A C12A 117.5(12)
F13I C13A C12A 105.7(18)
C1' N1' C2' 109.8(3)
C1' N1' C4' 123.5(3)
C2' N1' C4' 126.7(3)
C1' N2' C3' 109.9(3)
C1' N2' C6' 124.2(3)
C3' N2' C6' 125.6(3)
N2' C1' N1' 105.2(3)
N2' C1' S1' 126.7(2)
N1' C1' S1' 128.1(3)
C3' C2' N1' 107.1(3)
C3' C2' H2' 126.4
N1' C2' H2' 126.4
C2' C3' N2' 108.0(3)
C2' C3' H3' 126.0
N2' C3' H3' 126.0
C5' C4' N1' 124.8(3)
C5' C4' H4' 117.6
N1' C4' H4' 117.6
C4' C5' H5'1 120.0
C4' C5' H5'2 120.0
H5'1 C5' H5'2 120.0
N2' C6' C7' 112.1(3)
N2' C6' H6'1 109.2
C7' C6' H6'1 109.2
N2' C6' H6'2 109.2
C7' C6' H6'2 109.2
H6'1 C6' H6'2 107.9
C8' C7' C6' 111.6(3)
C8' C7' H7'1 109.3
C6' C7' H7'1 109.3
C8' C7' H7'2 109.3
C6' C7' H7'2 109.3
H7'1 C7' H7'2 108.0
F8D C8' F8C 105.8(3)
F8D C8' C7' 109.4(3)
F8C C8' C7' 109.5(3)
F8D C8' C9' 109.0(2)
F8C C8' C9' 107.7(2)
C7' C8' C9' 115.0(3)
F9D C9' F9C 106.3(3)
F9D C9' C10' 108.9(3)
F9C C9' C10' 108.0(3)
F9D C9' C8' 108.2(2)
F9C C9' C8' 107.9(2)
C10' C9' C8' 117.0(3)
F10D C10' F10C 102.9(5)
F10H C10' F10G 101.8(5)
F10H C10' C11B 116.3(6)
F10G C10' C11B 101.8(5)
F10D C10' C11' 114.7(5)
F10C C10' C11' 101.8(4)
F10D C10' C9' 114.5(4)
F10H C10' C9' 114.9(4)
F10C C10' C9' 101.8(3)
F10G C10' C9' 99.4(4)
C11B C10' C9' 118.0(4)
C11' C10' C9' 117.9(4)
F11D C11' F11C 106.8(6)
F11D C11' C10' 103.5(5)
F11C C11' C10' 112.9(9)
F11D C11' C12' 108.3(5)
F11C C11' C12' 106.4(8)
C10' C11' C12' 118.3(5)
F12D C12' F12C 107.2(6)
F12D C12' C13' 112.4(9)
F12C C12' C13' 104.0(6)
F12D C12' C11' 106.6(7)
F12C C12' C11' 107.6(6)
C13' C12' C11' 118.4(5)
F13D C13' F13F 107.0(6)
F13D C13' F13E 108.4(7)
F13F C13' F13E 107.8(6)
F13D C13' C12' 109.4(8)
F13F C13' C12' 111.6(7)
F13E C13' C12' 112.5(7)
F11H C11B F11G 106.7(7)
F11H C11B C10' 111.1(10)
F11G C11B C10' 100.5(6)
F11H C11B C12B 109.1(11)
F11G C11B C12B 109.6(7)
C10' C11B C12B 118.9(7)
F12H C12B F12G 106.1(7)
F12H C12B C13B 103.9(9)
F12G C12B C13B 103.1(7)
F12H C12B C11B 114.2(10)
F12G C12B C11B 110.2(7)
C13B C12B C11B 118.1(6)
F13K C13B F13J 106.7(6)
F13K C13B F13L 106.2(6)
F13J C13B F13L 108.4(7)
F13K C13B C12B 114.3(8)
F13J C13B C12B 108.8(10)
F13L C13B C12B 112.2(8)

loop_
_geom_bond_atom_site_label_1
_geom_bond_atom_site_label_2
_geom_bond_distance
S1 C1 1.679(3)
N1 C1 1.370(4)
N1 C2 1.395(4)
N1 C4 1.412(5)
N2 C1 1.357(4)
N2 C3 1.385(5)
N2 C6 1.449(4)
C2 C3 1.333(6)
C2 H2 0.9500
C3 H3 0.9500
C4 C5 1.310(5)
C4 H4 0.9500
C5 H5A 0.9500
C5 H5B 0.9500
C6 C7 1.529(4)
C6 H6A 0.9900
C6 H6B 0.9900
C7 C8 1.525(4)
C7 H7A 0.9900
C7 H7B 0.9900
C8 F8B 1.348(4)
C8 F8A 1.356(4)
C8 C9 1.527(4)
C9 F9A 1.327(4)
C9 F9B 1.333(4)
C9 C10 1.525(4)
C10 F10E 1.296(6)
C10 F10A 1.302(4)
C10 F10B 1.394(5)
C10 F10F 1.400(6)
C10 C11A 1.502(6)
C10 C11 1.524(5)
C11 F11A 1.337(5)
C11 F11B 1.350(6)
C11 C12 1.514(5)
C12 F12A 1.337(5)
C12 F12B 1.352(6)
C12 C13 1.515(6)
C13 F13C 1.320(5)
C13 F13B 1.324(5)
C13 F13A 1.333(5)
C11A F11E 1.325(7)
C11A F11F 1.327(7)
C11A C12A 1.514(7)
C12A F12E 1.328(7)
C12A F12F 1.333(7)
C12A C13A 1.514(7)
C13A F13H 1.324(7)
C13A F13G 1.329(7)
C13A F13I 1.330(7)
S1' C1' 1.676(3)
N1' C1' 1.372(4)
N1' C2' 1.393(4)
N1' C4' 1.415(4)
N2' C1' 1.363(4)
N2' C3' 1.386(4)
N2' C6' 1.440(4)
C2' C3' 1.335(5)
C2' H2' 0.9500
C3' H3' 0.9500
C4' C5' 1.311(5)
C4' H4' 0.9500
C5' H5'1 0.9500
C5' H5'2 0.9500
C6' C7' 1.526(4)
C6' H6'1 0.9900
C6' H6'2 0.9900
C7' C8' 1.521(4)
C7' H7'1 0.9900
C7' H7'2 0.9900
C8' F8D 1.350(3)
C8' F8C 1.354(4)
C8' C9' 1.526(4)
C9' F9D 1.338(4)
C9' F9C 1.346(4)
C9' C10' 1.523(4)
C10' F10D 1.295(5)
C10' F10H 1.297(6)
C10' F10C 1.426(5)
C10' F10G 1.429(6)
C10' C11B 1.506(6)
C10' C11' 1.512(6)
C11' F11D 1.327(7)
C11' F11C 1.328(6)
C11' C12' 1.514(6)
C12' F12D 1.313(6)
C12' F12C 1.328(6)
C12' C13' 1.500(6)
C13' F13D 1.313(7)
C13' F13F 1.321(6)
C13' F13E 1.321(7)
C11B F11H 1.324(7)
C11B F11G 1.333(7)
C11B C12B 1.508(6)
C12B F12H 1.322(7)
C12B F12G 1.339(7)
C12B C13B 1.507(6)
C13B F13K 1.322(6)
C13B F13J 1.323(7)
C13B F13L 1.324(7)

loop_
_geom_hbond_atom_site_label_D
_geom_hbond_atom_site_label_H
_geom_hbond_atom_site_label_A
_geom_hbond_site_symmetry_A
_geom_hbond_distance_DH
_geom_hbond_distance_HA
_geom_hbond_distance_DA
_geom_hbond_angle_DHA
C3 H3 F8A 1_655 0.95 2.47 3.201(5) 133
C3' H3' F8C 1_655 0.95 2.45 3.233(4) 140
C6' H6'1 S1 1_655 0.99 2.71 3.616(3) 152
C4 H4 S1 . 0.95 2.80 3.179(4) 105
C4' H4' S1' . 0.95 2.83 3.191(3) 104
C7' H7'2 F9C . 0.99 2.52 2.880(5) 101
C7 H7B F9A . 0.99 2.54 2.875(5) 100

_cod_database_fobs_code 1546730
